data_8106647
loop_
_publ_author_name
'Jianlong, Wang'
'Pengbao, Lian'
'Lizhen, Chen'

_publ_section_title
;
 Crystal structure of the triclinic modification of
 1-methyl-4-nitroimidzole, C4H5N3O2
;
_journal_issue 4
_journal_name_full 'Zeitschrift f\"ur Kristallographie - New Crystal Structures'
_journal_page_first 699
_journal_page_last 700
_journal_paper_doi 10.1515/ncrs-2017-0020
_journal_volume 232
_journal_year 2017
_chemical_absolute_configuration unk
_chemical_formula_moiety 'C4 H5 N3 O2'
_chemical_formula_sum 'C4 H5 N3 O2'
_chemical_formula_weight 127.11
_chemical_melting_point 407.45
_chemical_name_common 1-methyl-4-nitroimidzole
_chemical_name_systematic
;
1-methyl-4-nitroimidzole 
;
_space_group_crystal_system triclinic
_space_group_IT_number 1
_space_group_name_Hall 'P 1'
_space_group_name_H-M_alt 'P 1'
_atom_sites_solution_hydrogens geom
_atom_sites_solution_primary direct
_atom_sites_solution_secondary difmap
_cell_angle_alpha 89.630(12)
_cell_angle_beta 84.800(13)
_cell_angle_gamma 76.970(13)
_cell_formula_units_Z 1
_cell_length_a 3.8976(6)
_cell_length_b 5.7235(8)
_cell_length_c 6.2670(10)
_cell_measurement_reflns_used 834
_cell_measurement_temperature 104.8
_cell_measurement_theta_max 28.9069
_cell_measurement_theta_min 3.2730
_cell_volume 135.63(4)
_computing_cell_refinement 'CrysAlis^Pro^ [1]'
_computing_data_collection 'CrysAlis^Pro^ [1]'
_computing_data_reduction 'CrysAlis^Pro^ [1]'
_computing_molecular_graphics 'OLEX2 [3]'
_computing_publication_material 'OLEX2 [3]'
_computing_structure_refinement 'SHELXL-97 [2]'
_computing_structure_solution 'SHELXS-2007 [2]'
_diffrn_ambient_temperature 104.8
_diffrn_detector_area_resol_mean 16.0971
_diffrn_measured_fraction_theta_full 1.000
_diffrn_measured_fraction_theta_max 1.000
_diffrn_measurement_device_type 'Xcalibur, Eos, Gemini'
_diffrn_measurement_method '\w scans'
_diffrn_radiation_type 'Mo K\a'
_diffrn_radiation_wavelength 0.7107
_diffrn_reflns_av_R_equivalents 0.0323
_diffrn_reflns_av_unetI/netI 0.0534
_diffrn_reflns_limit_h_max 4
_diffrn_reflns_limit_h_min -4
_diffrn_reflns_limit_k_max 7
_diffrn_reflns_limit_k_min -7
_diffrn_reflns_limit_l_max 7
_diffrn_reflns_limit_l_min -7
_diffrn_reflns_number 1610
_diffrn_reflns_theta_full 26.00
_diffrn_reflns_theta_max 26.00
_diffrn_reflns_theta_min 3.26
_diffrn_source 'Enhance (Mo) X-ray Source'
_exptl_absorpt_coefficient_mu 0.127
_exptl_absorpt_correction_T_max 1.00000
_exptl_absorpt_correction_T_min 0.50354
_exptl_absorpt_correction_type multi-scan
_exptl_absorpt_process_details
; 
CrysAlisPro, Agilent Technologies,Version 1.171.35.11 
Empirical absorption correction using spherical harmonics,
implemented in SCALE3 ABSPACK scaling algorithm.
;
_exptl_crystal_colour colorless
_exptl_crystal_density_diffrn 1.556
_exptl_crystal_density_method 'not measured'
_exptl_crystal_description block
_exptl_crystal_F_000 66
_exptl_crystal_size_max 0.40
_exptl_crystal_size_mid 0.13
_exptl_crystal_size_min 0.05
_refine_diff_density_max 0.190
_refine_diff_density_min -0.230
_refine_diff_density_rms 0.047
_refine_ls_extinction_method none
_refine_ls_goodness_of_fit_ref 1.063
_refine_ls_hydrogen_treatment mixed
_refine_ls_matrix_type full
_refine_ls_number_parameters 83
_refine_ls_number_reflns 1062
_refine_ls_number_restraints 3
_refine_ls_restrained_S_all 1.061
_refine_ls_R_factor_all 0.0534
_refine_ls_R_factor_gt 0.0519
_refine_ls_shift/su_max 0.002
_refine_ls_shift/su_mean 0.000
_refine_ls_structure_factor_coef Fsqd
_refine_ls_weighting_details
;
w=1/[\s^2^(Fo^2^)+(0.0831P)^2^+0.0000P]
  where P=(Fo^2^+2Fc^2^)/3
;
_refine_ls_weighting_scheme calc
_refine_ls_wR_factor_gt 0.1277
_refine_ls_wR_factor_ref 0.1303
_reflns_number_gt 1018
_reflns_number_total 1062
_reflns_threshold_expression 'I > 2\s(I)'
_cod_data_source_file suppl_ncrs-2017-0020_suppl.cif
_cod_data_source_block exp_01
_cod_database_code 8106647
_shelx_space_group_comment
;
The symmetry employed for this shelxl refinement is uniquely defined
by the following loop, which should always be used as a source of
symmetry information in preference to the above space-group names.
They are only intended as comments.
;

loop_
_space_group_symop_operation_xyz
'x, y, z'

loop_
_atom_site_label
_atom_site_type_symbol
_atom_site_fract_x
_atom_site_fract_y
_atom_site_fract_z
_atom_site_U_iso_or_equiv
_atom_site_adp_type
_atom_site_occupancy
_atom_site_symmetry_multiplicity
_atom_site_calc_flag
_atom_site_refinement_flags
_atom_site_disorder_assembly
_atom_site_disorder_group
N2 N -0.4443(6) -0.1521(5) -0.5265(4) 0.0210(6) Uani 1 1 d . . .
N3 N -0.1740(6) -0.0846(4) -0.2030(4) 0.0226(6) Uani 1 1 d . . .
O1 O -0.0785(6) 0.0609(4) -0.0913(3) 0.0292(6) Uani 1 1 d . . .
O2 O -0.1321(6) -0.3008(4) -0.1614(4) 0.0344(6) Uani 1 1 d . . .
C3 C -0.4190(7) 0.2372(5) -0.4574(5) 0.0207(6) Uani 1 1 d . . .
H3 H -0.3748 0.3743 -0.3901 0.025 Uiso 1 1 calc R . .
N1 N -0.5720(6) 0.2260(4) -0.6438(4) 0.0199(6) Uani 1 1 d . . .
C4 C -0.7062(8) 0.4237(5) -0.7864(5) 0.0247(7) Uani 1 1 d . . .
H4A H -0.5099 0.4916 -0.8470 0.037 Uiso 1 1 calc R . .
H4B H -0.8820 0.5482 -0.7048 0.037 Uiso 1 1 calc R . .
H4C H -0.8162 0.3631 -0.9025 0.037 Uiso 1 1 calc R . .
C1 C -0.5821(7) -0.0088(5) -0.6771(5) 0.0223(6) Uani 1 1 d . . .
H1 H -0.6785 -0.0626 -0.7966 0.027 Uiso 1 1 calc R . .
C2 C -0.3441(7) 0.0029(5) -0.3899(5) 0.0194(7) Uani 1 1 d . . .

loop_
_atom_site_aniso_label
_atom_site_aniso_U_11
_atom_site_aniso_U_22
_atom_site_aniso_U_33
_atom_site_aniso_U_23
_atom_site_aniso_U_13
_atom_site_aniso_U_12
N2 0.0256(12) 0.0130(13) 0.0245(13) 0.0031(11) -0.0055(10) -0.0034(9)
N3 0.0281(12) 0.0180(14) 0.0229(12) 0.0049(10) -0.0042(10) -0.0069(11)
O1 0.0390(11) 0.0250(12) 0.0269(11) -0.0016(9) -0.0051(9) -0.0130(10)
O2 0.0494(15) 0.0183(13) 0.0368(12) 0.0108(10) -0.0103(11) -0.0084(11)
C3 0.0245(14) 0.0119(13) 0.0262(15) 0.0005(11) -0.0013(11) -0.0059(10)
N1 0.0243(13) 0.0103(11) 0.0261(13) 0.0029(9) -0.0021(10) -0.0060(9)
C4 0.0297(17) 0.0121(14) 0.0321(16) 0.0050(12) -0.0049(12) -0.0037(11)
C1 0.0256(14) 0.0155(14) 0.0265(15) -0.0005(11) -0.0019(12) -0.0063(11)
C2 0.0218(12) 0.0140(16) 0.0213(13) 0.0009(11) 0.0005(10) -0.0028(11)

loop_
_atom_type_symbol
_atom_type_description
_atom_type_scat_dispersion_real
_atom_type_scat_dispersion_imag
_atom_type_scat_source
C C 0.0033 0.0016 'International Tables Vol C Tables 4.2.6.8 and 6.1.1.4'
H H 0.0000 0.0000 'International Tables Vol C Tables 4.2.6.8 and 6.1.1.4'
N N 0.0061 0.0033 'International Tables Vol C Tables 4.2.6.8 and 6.1.1.4'
O O 0.0106 0.0060 'International Tables Vol C Tables 4.2.6.8 and 6.1.1.4'

loop_
_geom_angle_atom_site_label_1
_geom_angle_atom_site_label_2
_geom_angle_atom_site_label_3
_geom_angle
_geom_angle_site_symmetry_1
_geom_angle_site_symmetry_3
C1 N2 C2 102.8(2) . .
O1 N3 O2 123.6(3) . .
O1 N3 C2 117.7(2) . .
O2 N3 C2 118.7(2) . .
N1 C3 H3 128.1 . .
N1 C3 C2 103.8(2) . .
C2 C3 H3 128.1 . .
C3 N1 C4 127.9(2) . .
C3 N1 C1 107.4(2) . .
C1 N1 C4 124.7(2) . .
N1 C4 H4A 109.5 . .
N1 C4 H4B 109.5 . .
N1 C4 H4C 109.5 . .
H4A C4 H4B 109.5 . .
H4A C4 H4C 109.5 . .
H4B C4 H4C 109.5 . .
N2 C1 N1 113.1(2) . .
N2 C1 H1 123.5 . .
N1 C1 H1 123.5 . .
N2 C2 N3 120.6(2) . .
N2 C2 C3 112.9(3) . .
C3 C2 N3 126.5(3) . .

loop_
_geom_bond_atom_site_label_1
_geom_bond_atom_site_label_2
_geom_bond_distance
_geom_bond_site_symmetry_2
N2 C1 1.317(4) .
N2 C2 1.378(4) .
N3 O1 1.231(3) .
N3 O2 1.240(3) .
N3 C2 1.430(4) .
C3 H3 0.9500 .
C3 N1 1.367(4) .
C3 C2 1.378(4) .
N1 C4 1.469(3) .
N1 C1 1.371(4) .
C4 H4A 0.9800 .
C4 H4B 0.9800 .
C4 H4C 0.9800 .
C1 H1 0.9500 .

loop_
_geom_torsion_atom_site_label_1
_geom_torsion_atom_site_label_2
_geom_torsion_atom_site_label_3
_geom_torsion_atom_site_label_4
_geom_torsion
_geom_torsion_site_symmetry_1
_geom_torsion_site_symmetry_2
_geom_torsion_site_symmetry_3
_geom_torsion_site_symmetry_4
O1 N3 C2 N2 177.3(3) . . . .
O1 N3 C2 C3 -1.2(3) . . . .
O2 N3 C2 N2 -3.0(3) . . . .
O2 N3 C2 C3 178.4(3) . . . .
C3 N1 C1 N2 -0.4(3) . . . .
N1 C3 C2 N2 0.0(3) . . . .
N1 C3 C2 N3 178.6(2) . . . .
C4 N1 C1 N2 179.9(3) . . . .
C1 N2 C2 N3 -178.9(2) . . . .
C1 N2 C2 C3 -0.2(3) . . . .
C2 N2 C1 N1 0.4(3) . . . .
C2 C3 N1 C4 180.0(2) . . . .
C2 C3 N1 C1 0.3(3) . . . .
